data_7239436
loop_
_publ_author_name
'Yamakado, Ryohei'
'Matsuoka, Shin-ichi'
'Suzuki, Masato'
'Takeuchi, Daisuke'
'Masu, Hyuma'
'Azumaya, Isao'
'Takagi, Koji'

_publ_section_title
;
 Synthesis, reaction, and optical properties of cyclic oligomers bearing
 9,10-diphenylanthracene based on an aromatic tertiary amide unit
;
_journal_issue 13
_journal_name_full 'RSC Advances'
_journal_page_first 6752
_journal_paper_doi 10.1039/c3ra46652c
_journal_volume 4
_journal_year 2014
_chemical_formula_sum 'C126 H98 Cl18 N4 O4'
_chemical_formula_weight 2370.18
_space_group_IT_number 2
_space_group_name_Hall '-P 1'
_space_group_name_H-M_alt 'P -1'
_symmetry_cell_setting triclinic
_symmetry_space_group_name_H-M 'P -1'
_atom_sites_solution_hydrogens geom
_atom_sites_solution_primary direct
_atom_sites_solution_secondary difmap
_audit_creation_method SHELXL-97
_cell_angle_alpha 92.4470(10)
_cell_angle_beta 96.5220(10)
_cell_angle_gamma 111.4330(10)
_cell_formula_units_Z 1
_cell_length_a 10.5211(2)
_cell_length_b 13.4415(3)
_cell_length_c 21.8375(4)
_cell_measurement_reflns_used 8087
_cell_measurement_temperature 120
_cell_measurement_theta_max 66.98
_cell_measurement_theta_min 3.93
_cell_volume 2844.21(10)
_computing_cell_refinement 'APEX2 (Bruker AXS, 2006)'
_computing_data_collection 'APEX2 (Bruker AXS, 2006)'
_computing_data_reduction 'SAINT (Bruker AXS, 2004)'
_computing_molecular_graphics 'XSHEL (Bruker AXS,2002)'
_computing_publication_material 'XCIF (Bruker AXS, 2001)'
_computing_structure_refinement 'SHELXL-97 (Sheldrick, 1997)'
_computing_structure_solution 'SHELXS-97 (Sheldrick, 1997)'
_diffrn_ambient_temperature 120
_diffrn_detector_area_resol_mean 8.333
_diffrn_measured_fraction_theta_full 0.965
_diffrn_measured_fraction_theta_max 0.951
_diffrn_measurement_device_type 'Bruker APEXII CCD area detector'
_diffrn_measurement_method 'phi and omega scans'
_diffrn_radiation_monochromator 'Bruker Helios multilayer confocal mirror'
_diffrn_radiation_source 'Bruker TXS fine-focus rotating anode'
_diffrn_radiation_type CuK\a
_diffrn_radiation_wavelength 1.54178
_diffrn_reflns_av_R_equivalents 0.0300
_diffrn_reflns_av_sigmaI/netI 0.0289
_diffrn_reflns_limit_h_max 12
_diffrn_reflns_limit_h_min -12
_diffrn_reflns_limit_k_max 16
_diffrn_reflns_limit_k_min -15
_diffrn_reflns_limit_l_max 23
_diffrn_reflns_limit_l_min -26
_diffrn_reflns_number 35078
_diffrn_reflns_theta_full 66.00
_diffrn_reflns_theta_max 68.03
_diffrn_reflns_theta_min 2.04
_exptl_absorpt_coefficient_mu 4.417
_exptl_absorpt_correction_T_max 0.6664
_exptl_absorpt_correction_T_min 0.4720
_exptl_absorpt_correction_type empirical
_exptl_absorpt_process_details
;
SADABS Sheldrick 1996
;
_exptl_crystal_colour colourless
_exptl_crystal_density_diffrn 1.384
_exptl_crystal_density_method 'not measured'
_exptl_crystal_description prismatic
_exptl_crystal_F_000 1220
_exptl_crystal_size_max 0.20
_exptl_crystal_size_mid 0.20
_exptl_crystal_size_min 0.10
_refine_diff_density_max 0.984
_refine_diff_density_min -0.532
_refine_diff_density_rms 0.093
_refine_ls_extinction_method none
_refine_ls_goodness_of_fit_ref 1.039
_refine_ls_hydrogen_treatment constr
_refine_ls_matrix_type full
_refine_ls_number_parameters 790
_refine_ls_number_reflns 9867
_refine_ls_number_restraints 15
_refine_ls_restrained_S_all 1.041
_refine_ls_R_factor_all 0.1174
_refine_ls_R_factor_gt 0.0905
_refine_ls_shift/su_max 0.004
_refine_ls_shift/su_mean 0.000
_refine_ls_structure_factor_coef Fsqd
_refine_ls_weighting_details 'calc w=1/[\s^2^(Fo^2^)+(0.1768P)^2^+2.5308P] where P=(Fo^2^+2Fc^2^)/3'
_refine_ls_weighting_scheme calc
_refine_ls_wR_factor_gt 0.2627
_refine_ls_wR_factor_ref 0.2948
_reflns_number_gt 6803
_reflns_number_total 9867
_reflns_threshold_expression >2sigma(I)
_cod_data_source_file c3ra46652c.txt
_cod_data_source_block u130705mas1
_cod_depositor_comments
;
The following automatic conversions were performed:

data item '_symmetry_cell_setting' value 'Triclinic' was changed to
'triclinic' in accordance with the
/home/saulius/struct/COD-crude-data/automatic-downloads/DataCite-retrospective/RSC/depositions/lib/dictionaries/cif_core.dic
dictionary named 'cif_core.dic' version 2.4.2 last updated on
2011-04-26.

Automatic conversion script
Id: cif_fix_values 6909 2019-04-08 15:41:33Z antanas 
;
_cod_original_sg_symbol_H-M 'P-1   '
_cod_database_code 7239436

loop_
_symmetry_equiv_pos_as_xyz
'x, y, z'
'-x, -y, -z'

loop_
_atom_site_label
_atom_site_type_symbol
_atom_site_fract_x
_atom_site_fract_y
_atom_site_fract_z
_atom_site_U_iso_or_equiv
_atom_site_adp_type
_atom_site_occupancy
_atom_site_symmetry_multiplicity
_atom_site_calc_flag
_atom_site_refinement_flags
_atom_site_disorder_assembly
_atom_site_disorder_group
C58A C -0.3302(15) 0.6930(18) 0.7223(10) 0.051(4) Uani 0.509(19) 1 d PD A 1
H58A H -0.3806 0.7387 0.7075 0.062 Uiso 0.509(19) 1 calc PR A 1
H58B H -0.3922 0.6353 0.7439 0.062 Uiso 0.509(19) 1 calc PR A 1
C59A C -0.2045(14) 0.7589(12) 0.7662(7) 0.085(5) Uani 0.509(19) 1 d PD A 1
H59A H -0.2321 0.7981 0.7983 0.101 Uiso 0.509(19) 1 calc PR A 1
H59B H -0.1663 0.7100 0.7872 0.101 Uiso 0.509(19) 1 calc PR A 1
C60A C -0.098(2) 0.8349(17) 0.7382(9) 0.112(7) Uani 0.509(19) 1 d PD A 1
H60A H -0.0727 0.7977 0.7049 0.168 Uiso 0.509(19) 1 calc PR A 1
H60B H -0.0171 0.8706 0.7693 0.168 Uiso 0.509(19) 1 calc PR A 1
H60C H -0.1313 0.8886 0.7210 0.168 Uiso 0.509(19) 1 calc PR A 1
C58B C -0.324(2) 0.7174(19) 0.7089(13) 0.074(8) Uani 0.491(19) 1 d PD A 2
H58C H -0.3738 0.6747 0.7408 0.089 Uiso 0.491(19) 1 calc PR A 2
H58D H -0.3911 0.7410 0.6839 0.089 Uiso 0.491(19) 1 calc PR A 2
C59B C -0.2140(13) 0.8153(12) 0.7418(6) 0.071(4) Uani 0.491(19) 1 d PD A 2
H59C H -0.1901 0.8708 0.7121 0.085 Uiso 0.491(19) 1 calc PR A 2
H59D H -0.2531 0.8423 0.7750 0.085 Uiso 0.491(19) 1 calc PR A 2
C60B C -0.0878(12) 0.8066(14) 0.7692(8) 0.080(5) Uani 0.491(19) 1 d PD A 2
H60D H -0.1093 0.7457 0.7946 0.120 Uiso 0.491(19) 1 calc PR A 2
H60E H -0.0315 0.8728 0.7953 0.120 Uiso 0.491(19) 1 calc PR A 2
H60F H -0.0367 0.7954 0.7365 0.120 Uiso 0.491(19) 1 calc PR A 2
C62A C 0.3794(11) 0.3384(7) 0.0991(4) 0.080(3) Uani 0.619(15) 1 d PD B 3
H62A H 0.4108 0.3164 0.1394 0.096 Uiso 0.619(15) 1 calc PR B 3
Cl4A Cl 0.3005(7) 0.2267(5) 0.0458(4) 0.0859(14) Uani 0.619(15) 1 d PD B 3
Cl5A Cl 0.3148(8) 0.4231(4) 0.1106(3) 0.0901(16) Uani 0.619(15) 1 d PD B 3
Cl6A Cl 0.5409(7) 0.4111(4) 0.0556(2) 0.0968(17) Uani 0.619(15) 1 d PD B 3
C62B C 0.276(3) 0.335(2) 0.0631(14) 0.38(3) Uani 0.381(15) 1 d PDU B 4
H62B H 0.2134 0.3356 0.0252 0.450 Uiso 0.381(15) 1 calc PR B 4
Cl4B Cl 0.2702(11) 0.2052(8) 0.0674(6) 0.089(2) Uani 0.381(15) 1 d PD B 4
Cl5B Cl 0.2506(16) 0.4001(9) 0.1169(5) 0.103(3) Uani 0.381(15) 1 d PDU B 4
Cl6B Cl 0.466(3) 0.4091(11) 0.0481(5) 0.158(5) Uani 0.381(15) 1 d PD B 4
C63A C 0.6334(19) 0.8336(13) 0.4574(9) 0.091(4) Uani 0.553(5) 1 d P C 5
H63A H 0.6512 0.7975 0.4947 0.109 Uiso 0.553(5) 1 calc PR C 5
Cl7A Cl 0.6105(13) 0.9535(6) 0.4820(6) 0.176(4) Uani 0.553(5) 1 d P C 5
Cl8A Cl 0.4927(5) 0.7476(4) 0.4110(2) 0.1324(17) Uani 0.553(5) 1 d P C 5
Cl9A Cl 0.7745(4) 0.8650(3) 0.4168(2) 0.1056(13) Uani 0.553(5) 1 d P C 5
C63B C 0.683(3) 0.8587(15) 0.4877(10) 0.098(7) Uani 0.447(5) 1 d P C 6
H63B H 0.6702 0.8007 0.5163 0.118 Uiso 0.447(5) 1 calc PR C 6
Cl7B Cl 0.6117(17) 0.9373(10) 0.5119(5) 0.148(4) Uani 0.447(5) 1 d P C 6
Cl8B Cl 0.6284(9) 0.8004(5) 0.4138(3) 0.147(4) Uani 0.447(5) 1 d P C 6
Cl9B Cl 0.8714(5) 0.9429(3) 0.4943(2) 0.1056(16) Uani 0.447(5) 1 d P C 6
C1 C 0.2550(5) -0.0469(4) 0.9775(2) 0.0594(11) Uani 1 1 d . . .
C2 C 0.1970(5) 0.0021(3) 0.9264(2) 0.0573(11) Uani 1 1 d . . .
C3 C 0.0653(5) 0.0013(4) 0.9275(2) 0.0632(12) Uani 1 1 d . . .
H3 H 0.0081 -0.0423 0.9544 0.076 Uiso 1 1 calc R . .
C4 C 0.0171(5) 0.0625(4) 0.8905(2) 0.0656(12) Uani 1 1 d . . .
H4 H -0.0737 0.0607 0.8917 0.079 Uiso 1 1 calc R . .
C5 C 0.0995(5) 0.1284(4) 0.8504(2) 0.0618(11) Uani 1 1 d . . .
C6 C 0.2258(5) 0.1239(4) 0.8474(2) 0.0664(12) Uani 1 1 d . . .
H6 H 0.2815 0.1649 0.8192 0.080 Uiso 1 1 calc R . .
C7 C 0.2749(5) 0.0617(4) 0.8839(2) 0.0635(12) Uani 1 1 d . . .
H7 H 0.3629 0.0594 0.8802 0.076 Uiso 1 1 calc R . .
C8 C 0.0492(5) 0.2048(4) 0.8170(2) 0.0619(11) Uani 1 1 d . . .
C9 C 0.0454(5) 0.2947(4) 0.8515(2) 0.0583(11) Uani 1 1 d . . .
C10 C 0.0989(6) 0.3192(4) 0.9154(2) 0.0724(13) Uani 1 1 d . . .
H10 H 0.1367 0.2734 0.9360 0.087 Uiso 1 1 calc R . .
C11 C 0.0964(7) 0.4083(5) 0.9477(3) 0.0831(16) Uani 1 1 d . . .
H11 H 0.1321 0.4230 0.9905 0.100 Uiso 1 1 calc R . .
C12 C 0.0425(6) 0.4772(4) 0.9189(2) 0.0781(15) Uani 1 1 d . . .
H12 H 0.0430 0.5390 0.9419 0.094 Uiso 1 1 calc R . .
C13 C -0.0118(5) 0.4565(4) 0.8570(2) 0.0652(12) Uani 1 1 d . . .
H13 H -0.0495 0.5035 0.8376 0.078 Uiso 1 1 calc R . .
C14 C -0.0113(4) 0.3640(4) 0.8219(2) 0.0562(11) Uani 1 1 d . . .
C15 C -0.0644(5) 0.3435(4) 0.7578(2) 0.0586(11) Uani 1 1 d . . .
C16 C -0.0496(5) 0.2588(4) 0.7231(2) 0.0616(11) Uani 1 1 d . . .
C17 C -0.1006(6) 0.2354(5) 0.6582(3) 0.0765(14) Uani 1 1 d . . .
H17 H -0.1399 0.2804 0.6377 0.092 Uiso 1 1 calc R . .
C18 C -0.0931(8) 0.1489(5) 0.6257(3) 0.0900(18) Uani 1 1 d . . .
H18 H -0.1282 0.1342 0.5828 0.108 Uiso 1 1 calc R . .
C19 C -0.0348(8) 0.0824(6) 0.6544(3) 0.097(2) Uani 1 1 d . . .
H19 H -0.0288 0.0237 0.6307 0.116 Uiso 1 1 calc R . .
C20 C 0.0143(6) 0.1000(5) 0.7162(3) 0.0777(15) Uani 1 1 d . . .
H20 H 0.0521 0.0527 0.7351 0.093 Uiso 1 1 calc R . .
C21 C 0.0091(5) 0.1900(4) 0.7533(2) 0.0610(11) Uani 1 1 d . . .
C22 C -0.1279(4) 0.4151(4) 0.7289(2) 0.0572(11) Uani 1 1 d . . .
C23 C -0.2559(5) 0.4136(5) 0.7431(3) 0.0702(13) Uani 1 1 d . . .
H23 H -0.3063 0.3612 0.7682 0.084 Uiso 1 1 calc R . .
C24 C -0.3082(5) 0.4857(5) 0.7215(3) 0.0705(14) Uani 1 1 d . . .
H24 H -0.3952 0.4824 0.7314 0.085 Uiso 1 1 calc R . .
C25 C -0.2379(4) 0.5639(4) 0.6854(2) 0.0612(12) Uani 1 1 d . A .
C26 C -0.1124(4) 0.5650(4) 0.6695(2) 0.0557(10) Uani 1 1 d . . .
H26 H -0.0624 0.6174 0.6444 0.067 Uiso 1 1 calc R . .
C27 C -0.0617(4) 0.4900(4) 0.6903(2) 0.0550(11) Uani 1 1 d . . .
H27 H 0.0217 0.4896 0.6777 0.066 Uiso 1 1 calc R . .
C28 C -0.2891(6) 0.6792(5) 0.6099(3) 0.0762(16) Uani 1 1 d . . .
C29 C 0.2723(5) -0.6118(5) 0.4424(2) 0.0675(14) Uani 1 1 d . . .
C30 C 0.1792(5) -0.6612(5) 0.4817(3) 0.0739(15) Uani 1 1 d . . .
H30 H 0.1199 -0.7342 0.4717 0.089 Uiso 1 1 calc R . .
C31 C 0.1698(5) -0.6068(4) 0.5360(2) 0.0690(13) Uani 1 1 d . . .
H31 H 0.1028 -0.6414 0.5618 0.083 Uiso 1 1 calc R . .
C32 C 0.2614(5) -0.4998(4) 0.5518(2) 0.0607(12) Uani 1 1 d . . .
C33 C 0.3535(5) -0.4503(4) 0.5111(2) 0.0601(11) Uani 1 1 d . . .
H33 H 0.4151 -0.3779 0.5209 0.072 Uiso 1 1 calc R . .
C34 C 0.3562(5) -0.5059(5) 0.4562(2) 0.0665(13) Uani 1 1 d . . .
H34 H 0.4167 -0.4701 0.4282 0.080 Uiso 1 1 calc R . .
C35 C 0.2648(4) -0.4420(4) 0.6121(2) 0.0580(11) Uani 1 1 d . . .
C36 C 0.2937(4) -0.4841(4) 0.6682(2) 0.0532(10) Uani 1 1 d . . .
C37 C 0.3169(4) -0.5821(4) 0.6701(2) 0.0592(11) Uani 1 1 d . . .
H37 H 0.3181 -0.6193 0.6323 0.071 Uiso 1 1 calc R . .
C38 C 0.3370(5) -0.6232(4) 0.7232(2) 0.0627(12) Uani 1 1 d . . .
H38 H 0.3503 -0.6895 0.7226 0.075 Uiso 1 1 calc R . .
C39 C 0.3387(5) -0.5687(4) 0.7806(2) 0.0627(11) Uani 1 1 d . . .
H39 H 0.3517 -0.5991 0.8182 0.075 Uiso 1 1 calc R . .
C40 C 0.3220(4) -0.4736(4) 0.7820(2) 0.0584(11) Uani 1 1 d . . .
H40 H 0.3244 -0.4373 0.8207 0.070 Uiso 1 1 calc R . .
C41 C 0.3009(4) -0.4269(3) 0.7262(2) 0.0530(10) Uani 1 1 d . . .
C42 C 0.2818(4) -0.3283(4) 0.7276(2) 0.0536(10) Uani 1 1 d . . .
C43 C 0.2503(4) -0.2872(4) 0.6719(2) 0.0548(10) Uani 1 1 d . . .
C44 C 0.2275(5) -0.1893(4) 0.6720(2) 0.0615(11) Uani 1 1 d . . .
H44 H 0.2361 -0.1494 0.7102 0.074 Uiso 1 1 calc R . .
C45 C 0.1940(6) -0.1523(4) 0.6186(3) 0.0702(13) Uani 1 1 d . . .
H45 H 0.1801 -0.0863 0.6194 0.084 Uiso 1 1 calc R . .
C46 C 0.1795(6) -0.2113(5) 0.5614(2) 0.0730(14) Uani 1 1 d . . .
H46 H 0.1532 -0.1853 0.5242 0.088 Uiso 1 1 calc R . .
C47 C 0.2021(5) -0.3034(4) 0.5586(2) 0.0655(12) Uani 1 1 d . . .
H47 H 0.1923 -0.3412 0.5195 0.079 Uiso 1 1 calc R . .
C48 C 0.2408(4) -0.3454(4) 0.6137(2) 0.0560(11) Uani 1 1 d . . .
C49 C 0.2921(5) -0.2678(3) 0.7881(2) 0.0545(10) Uani 1 1 d . . .
C50 C 0.4196(5) -0.2025(3) 0.8197(2) 0.0535(10) Uani 1 1 d . . .
H50 H 0.5007 -0.1944 0.8019 0.064 Uiso 1 1 calc R . .
C51 C 0.4303(5) -0.1488(3) 0.8768(2) 0.0544(10) Uani 1 1 d . . .
H51 H 0.5183 -0.1041 0.8979 0.065 Uiso 1 1 calc R . .
C52 C 0.3121(5) -0.1606(3) 0.9031(2) 0.0525(10) Uani 1 1 d . . .
C53 C 0.1846(5) -0.2243(4) 0.8716(2) 0.0610(11) Uani 1 1 d . . .
H53 H 0.1034 -0.2320 0.8893 0.073 Uiso 1 1 calc R . .
C54 C 0.1747(5) -0.2767(4) 0.8145(2) 0.0628(12) Uani 1 1 d . . .
H54 H 0.0864 -0.3195 0.7929 0.075 Uiso 1 1 calc R . .
C55 C 0.3907(5) -0.1480(4) 1.0152(2) 0.0598(11) Uani 1 1 d . . .
H55A H 0.4214 -0.0927 1.0508 0.072 Uiso 1 1 calc R . .
H55B H 0.4735 -0.1575 1.0028 0.072 Uiso 1 1 calc R . .
C56 C 0.2951(6) -0.2542(4) 1.0354(3) 0.0768(15) Uani 1 1 d . . .
H56A H 0.2128 -0.2448 1.0485 0.092 Uiso 1 1 calc R . .
H56B H 0.2637 -0.3097 0.9999 0.092 Uiso 1 1 calc R . .
C57 C 0.3685(8) -0.2914(5) 1.0888(3) 0.097(2) Uani 1 1 d . . .
H57A H 0.4522 -0.2976 1.0766 0.145 Uiso 1 1 calc R . .
H57B H 0.3070 -0.3614 1.0992 0.145 Uiso 1 1 calc R . .
H57C H 0.3933 -0.2390 1.1251 0.145 Uiso 1 1 calc R . .
C61 C 0.3931(7) 0.9212(5) 0.2665(3) 0.0932(18) Uani 1 1 d . . .
H61 H 0.3287 0.8563 0.2830 0.112 Uiso 1 1 calc R . .
Cl1 Cl 0.32099(17) 0.92981(15) 0.19071(9) 0.1003(5) Uani 1 1 d . . .
Cl2 Cl 0.55053(19) 0.90575(15) 0.26434(9) 0.1020(5) Uani 1 1 d . . .
Cl3 Cl 0.4140(2) 1.03467(16) 0.31580(10) 0.1079(6) Uani 1 1 d . . .
N1 N 0.3250(4) -0.1106(3) 0.96398(17) 0.0547(9) Uani 1 1 d . . .
N2 N -0.2896(4) 0.6442(4) 0.6678(2) 0.0671(11) Uani 1 1 d . . .
O1 O 0.2449(4) -0.0225(3) 1.03120(15) 0.0697(9) Uani 1 1 d . . .
O2 O -0.3086(5) 0.7622(4) 0.5994(2) 0.0980(14) Uani 1 1 d . . .

loop_
_atom_site_aniso_label
_atom_site_aniso_U_11
_atom_site_aniso_U_22
_atom_site_aniso_U_33
_atom_site_aniso_U_23
_atom_site_aniso_U_13
_atom_site_aniso_U_12
C58A 0.047(6) 0.065(9) 0.047(9) -0.014(7) 0.009(5) 0.028(5)
C59A 0.093(10) 0.073(8) 0.083(9) -0.034(7) 0.004(7) 0.031(7)
C60A 0.122(16) 0.133(16) 0.083(12) -0.017(11) -0.002(11) 0.058(12)
C58B 0.097(12) 0.073(12) 0.058(12) -0.010(9) 0.015(8) 0.040(9)
C59B 0.076(8) 0.065(8) 0.072(8) -0.012(6) 0.010(6) 0.029(6)
C60B 0.056(7) 0.090(10) 0.082(11) -0.041(8) 0.007(7) 0.018(7)
C62A 0.111(8) 0.056(5) 0.061(5) -0.010(4) -0.008(5) 0.026(5)
Cl4A 0.086(3) 0.064(2) 0.100(4) -0.019(2) -0.008(2) 0.028(2)
Cl5A 0.120(4) 0.080(2) 0.075(2) -0.0212(16) -0.008(2) 0.052(3)
Cl6A 0.145(4) 0.077(2) 0.0564(16) 0.0139(12) 0.0067(19) 0.029(2)
C62B 0.52(7) 0.28(5) 0.22(4) -0.02(4) -0.18(5) 0.10(5)
Cl4B 0.084(4) 0.060(3) 0.104(6) -0.019(3) 0.001(3) 0.011(3)
Cl5B 0.132(7) 0.102(5) 0.095(4) 0.000(3) 0.036(5) 0.061(5)
Cl6B 0.284(16) 0.165(8) 0.076(4) 0.024(4) 0.027(8) 0.141(10)
C63A 0.116(12) 0.066(9) 0.100(13) 0.005(9) 0.017(10) 0.044(8)
Cl7A 0.166(5) 0.070(2) 0.299(13) 0.005(6) 0.031(8) 0.057(3)
Cl8A 0.116(3) 0.122(3) 0.116(3) 0.023(2) 0.007(2) -0.004(2)
Cl9A 0.106(3) 0.087(2) 0.142(3) 0.0300(19) 0.032(2) 0.0512(19)
C63B 0.18(2) 0.057(10) 0.077(12) 0.002(8) 0.031(12) 0.057(12)
Cl7B 0.204(8) 0.136(8) 0.140(6) -0.034(5) 0.013(5) 0.114(7)
Cl8B 0.264(12) 0.125(5) 0.079(3) -0.030(3) -0.009(4) 0.118(7)
Cl9B 0.156(4) 0.087(2) 0.097(3) 0.0112(19) 0.048(3) 0.063(3)
C1 0.061(3) 0.052(2) 0.056(3) -0.010(2) 0.015(2) 0.009(2)
C2 0.064(3) 0.050(2) 0.053(2) -0.0142(19) 0.010(2) 0.017(2)
C3 0.067(3) 0.058(3) 0.059(3) -0.004(2) 0.016(2) 0.016(2)
C4 0.061(3) 0.066(3) 0.069(3) -0.011(2) 0.014(2) 0.023(2)
C5 0.069(3) 0.057(3) 0.055(3) -0.010(2) 0.008(2) 0.021(2)
C6 0.068(3) 0.064(3) 0.066(3) -0.003(2) 0.020(2) 0.021(2)
C7 0.065(3) 0.063(3) 0.065(3) -0.003(2) 0.014(2) 0.025(2)
C8 0.062(3) 0.060(3) 0.060(3) -0.008(2) 0.013(2) 0.019(2)
C9 0.058(2) 0.053(2) 0.058(3) -0.010(2) 0.011(2) 0.015(2)
C10 0.088(3) 0.071(3) 0.055(3) -0.007(2) 0.001(2) 0.029(3)
C11 0.109(4) 0.077(4) 0.059(3) -0.019(3) -0.011(3) 0.037(3)
C12 0.101(4) 0.066(3) 0.061(3) -0.021(2) 0.004(3) 0.029(3)
C13 0.069(3) 0.057(3) 0.064(3) -0.011(2) 0.009(2) 0.019(2)
C14 0.054(2) 0.053(2) 0.053(2) -0.0113(19) 0.0104(19) 0.0105(19)
C15 0.053(2) 0.055(2) 0.062(3) -0.010(2) 0.011(2) 0.014(2)
C16 0.066(3) 0.061(3) 0.053(3) -0.008(2) 0.016(2) 0.017(2)
C17 0.097(4) 0.073(3) 0.063(3) -0.007(2) 0.017(3) 0.034(3)
C18 0.131(5) 0.089(4) 0.059(3) -0.011(3) 0.018(3) 0.052(4)
C19 0.149(6) 0.092(4) 0.067(4) -0.015(3) 0.022(4) 0.066(4)
C20 0.101(4) 0.076(3) 0.062(3) -0.011(2) 0.018(3) 0.041(3)
C21 0.063(3) 0.064(3) 0.058(3) -0.004(2) 0.017(2) 0.025(2)
C22 0.047(2) 0.063(3) 0.055(2) -0.019(2) 0.0030(19) 0.016(2)
C23 0.056(3) 0.077(3) 0.072(3) -0.012(3) 0.016(2) 0.018(2)
C24 0.045(2) 0.086(4) 0.075(3) -0.027(3) 0.008(2) 0.022(2)
C25 0.047(2) 0.073(3) 0.061(3) -0.027(2) -0.004(2) 0.026(2)
C26 0.045(2) 0.063(3) 0.054(2) -0.013(2) 0.0008(18) 0.0195(19)
C27 0.040(2) 0.064(3) 0.058(3) -0.017(2) 0.0054(18) 0.0180(19)
C28 0.071(3) 0.093(4) 0.071(3) -0.033(3) -0.009(3) 0.048(3)
C29 0.060(3) 0.092(4) 0.057(3) -0.026(3) -0.010(2) 0.045(3)
C30 0.066(3) 0.078(3) 0.076(3) -0.035(3) -0.018(3) 0.037(3)
C31 0.049(2) 0.080(3) 0.071(3) -0.026(3) -0.008(2) 0.024(2)
C32 0.054(2) 0.078(3) 0.054(3) -0.021(2) -0.009(2) 0.038(2)
C33 0.054(2) 0.074(3) 0.056(3) -0.020(2) -0.003(2) 0.034(2)
C34 0.061(3) 0.089(4) 0.057(3) -0.020(2) -0.007(2) 0.045(3)
C35 0.047(2) 0.066(3) 0.059(3) -0.017(2) 0.0007(19) 0.023(2)
C36 0.040(2) 0.058(2) 0.055(2) -0.0121(19) 0.0027(17) 0.0150(18)
C37 0.048(2) 0.058(3) 0.070(3) -0.015(2) 0.006(2) 0.021(2)
C38 0.051(2) 0.056(3) 0.078(3) -0.009(2) 0.009(2) 0.019(2)
C39 0.055(2) 0.060(3) 0.071(3) 0.003(2) 0.009(2) 0.018(2)
C40 0.052(2) 0.059(3) 0.057(3) -0.007(2) 0.0062(19) 0.014(2)
C41 0.041(2) 0.052(2) 0.061(3) -0.0113(19) 0.0021(18) 0.0136(17)
C42 0.047(2) 0.054(2) 0.053(2) -0.0100(19) 0.0034(18) 0.0131(18)
C43 0.049(2) 0.056(2) 0.056(3) -0.0087(19) 0.0038(19) 0.0182(19)
C44 0.065(3) 0.060(3) 0.058(3) -0.010(2) 0.006(2) 0.023(2)
C45 0.080(3) 0.067(3) 0.073(3) 0.001(2) 0.012(3) 0.038(3)
C46 0.080(3) 0.092(4) 0.056(3) -0.003(3) 0.003(2) 0.045(3)
C47 0.069(3) 0.083(3) 0.052(3) -0.010(2) 0.002(2) 0.040(3)
C48 0.049(2) 0.065(3) 0.054(2) -0.013(2) 0.0010(18) 0.025(2)
C49 0.059(2) 0.050(2) 0.052(2) -0.0049(18) 0.0044(19) 0.0192(19)
C50 0.055(2) 0.050(2) 0.053(2) -0.0064(18) 0.0107(19) 0.0170(19)
C51 0.057(2) 0.045(2) 0.054(2) -0.0061(18) 0.0051(19) 0.0136(18)
C52 0.061(2) 0.042(2) 0.051(2) -0.0050(17) 0.0123(19) 0.0147(18)
C53 0.060(3) 0.058(3) 0.059(3) -0.010(2) 0.017(2) 0.015(2)
C54 0.056(2) 0.059(3) 0.062(3) -0.016(2) 0.008(2) 0.011(2)
C55 0.072(3) 0.050(2) 0.050(2) -0.0059(19) 0.012(2) 0.014(2)
C56 0.092(4) 0.053(3) 0.068(3) 0.003(2) 0.013(3) 0.006(3)
C57 0.134(6) 0.059(3) 0.077(4) 0.013(3) 0.017(4) 0.012(3)
C61 0.089(4) 0.081(4) 0.102(5) 0.009(3) 0.029(3) 0.018(3)
Cl1 0.0828(10) 0.1019(12) 0.1013(12) 0.0060(9) 0.0078(8) 0.0189(8)
Cl2 0.1067(12) 0.0946(11) 0.1122(13) -0.0001(9) 0.0127(10) 0.0482(9)
Cl3 0.1035(12) 0.1080(13) 0.1155(14) -0.0096(10) 0.0228(10) 0.0431(10)
N1 0.065(2) 0.0468(19) 0.0483(19) -0.0088(15) 0.0117(16) 0.0160(16)
N2 0.058(2) 0.081(3) 0.065(3) -0.027(2) -0.0033(18) 0.037(2)
O1 0.083(2) 0.072(2) 0.0531(19) -0.0114(15) 0.0163(16) 0.0281(18)
O2 0.140(4) 0.110(3) 0.074(3) -0.023(2) -0.007(2) 0.092(3)

loop_
_atom_type_symbol
_atom_type_description
_atom_type_scat_dispersion_real
_atom_type_scat_dispersion_imag
_atom_type_scat_source
C C 0.0181 0.0091 'International Tables Vol C Tables 4.2.6.8 and 6.1.1.4'
H H 0.0000 0.0000 'International Tables Vol C Tables 4.2.6.8 and 6.1.1.4'
N N 0.0311 0.0180 'International Tables Vol C Tables 4.2.6.8 and 6.1.1.4'
O O 0.0492 0.0322 'International Tables Vol C Tables 4.2.6.8 and 6.1.1.4'
Cl Cl 0.3639 0.7018 'International Tables Vol C Tables 4.2.6.8 and 6.1.1.4'

loop_
_geom_angle_atom_site_label_1
_geom_angle_atom_site_label_2
_geom_angle_atom_site_label_3
_geom_angle
_geom_angle_site_symmetry_3
C59A C58A N2 110.0(12) .
C59A C58A H58A 109.7 .
N2 C58A H58A 109.7 .
C59A C58A H58B 109.7 .
N2 C58A H58B 109.7 .
H58A C58A H58B 108.2 .
C60A C59A C58A 114.7(16) .
C60A C59A H59A 108.6 .
C58A C59A H59A 108.6 .
C60A C59A H59B 108.6 .
C58A C59A H59B 108.6 .
H59A C59A H59B 107.6 .
N2 C58B C59B 120(2) .
N2 C58B H58C 107.3 .
C59B C58B H58C 107.3 .
N2 C58B H58D 107.3 .
C59B C58B H58D 107.3 .
H58C C58B H58D 106.9 .
C60B C59B C58B 118.2(15) .
C60B C59B H59C 107.7 .
C58B C59B H59C 107.7 .
C60B C59B H59D 107.7 .
C58B C59B H59D 107.7 .
H59C C59B H59D 107.1 .
C59B C60B H60D 109.5 .
C59B C60B H60E 109.5 .
H60D C60B H60E 109.5 .
C59B C60B H60F 109.5 .
H60D C60B H60F 109.5 .
H60E C60B H60F 109.5 .
Cl5A C62A Cl4A 122.8(7) .
Cl5A C62A Cl6A 105.6(6) .
Cl4A C62A Cl6A 97.0(6) .
Cl5A C62A H62A 110.0 .
Cl4A C62A H62A 110.0 .
Cl6A C62A H62A 110.0 .
Cl5B C62B Cl4B 123.2(19) .
Cl5B C62B Cl6B 107.4(14) .
Cl4B C62B Cl6B 101.1(13) .
Cl5B C62B H62B 108.1 .
Cl4B C62B H62B 108.1 .
Cl6B C62B H62B 108.1 .
Cl8A C63A Cl9A 108.4(11) .
Cl8A C63A Cl7A 111.8(11) .
Cl9A C63A Cl7A 109.8(10) .
Cl8A C63A H63A 108.9 .
Cl9A C63A H63A 108.9 .
Cl7A C63A H63A 108.9 .
Cl7B C63B Cl8B 117.5(16) .
Cl7B C63B Cl9B 105.5(12) .
Cl8B C63B Cl9B 108.1(13) .
Cl7B C63B H63B 108.5 .
Cl8B C63B H63B 108.5 .
Cl9B C63B H63B 108.5 .
O1 C1 N1 121.9(5) .
O1 C1 C2 118.4(4) .
N1 C1 C2 119.6(4) .
C3 C2 C7 118.2(5) .
C3 C2 C1 117.6(4) .
C7 C2 C1 123.4(4) .
C4 C3 C2 120.6(5) .
C4 C3 H3 119.7 .
C2 C3 H3 119.7 .
C3 C4 C5 121.1(5) .
C3 C4 H4 119.4 .
C5 C4 H4 119.4 .
C6 C5 C4 117.5(5) .
C6 C5 C8 123.4(5) .
C4 C5 C8 119.0(4) .
C5 C6 C7 121.9(5) .
C5 C6 H6 119.0 .
C7 C6 H6 119.0 .
C6 C7 C2 120.5(5) .
C6 C7 H7 119.8 .
C2 C7 H7 119.8 .
C21 C8 C9 119.9(5) .
C21 C8 C5 121.6(4) .
C9 C8 C5 118.5(4) .
C8 C9 C14 119.6(4) .
C8 C9 C10 121.9(5) .
C14 C9 C10 118.5(4) .
C11 C10 C9 120.8(5) .
C11 C10 H10 119.6 .
C9 C10 H10 119.6 .
C10 C11 C12 121.0(5) .
C10 C11 H11 119.5 .
C12 C11 H11 119.5 .
C13 C12 C11 120.5(5) .
C13 C12 H12 119.8 .
C11 C12 H12 119.8 .
C12 C13 C14 120.0(5) .
C12 C13 H13 120.0 .
C14 C13 H13 120.0 .
C9 C14 C15 120.5(4) .
C9 C14 C13 119.2(4) .
C15 C14 C13 120.3(5) .
C16 C15 C14 119.1(5) .
C16 C15 C22 121.8(4) .
C14 C15 C22 119.0(4) .
C15 C16 C21 119.8(4) .
C15 C16 C17 121.2(5) .
C21 C16 C17 118.9(4) .
C18 C17 C16 120.7(6) .
C18 C17 H17 119.7 .
C16 C17 H17 119.7 .
C17 C18 C19 120.9(6) .
C17 C18 H18 119.6 .
C19 C18 H18 119.6 .
C20 C19 C18 121.1(5) .
C20 C19 H19 119.4 .
C18 C19 H19 119.4 .
C19 C20 C21 120.7(6) .
C19 C20 H20 119.7 .
C21 C20 H20 119.7 .
C8 C21 C16 120.6(4) .
C8 C21 C20 121.5(5) .
C16 C21 C20 117.8(5) .
C27 C22 C23 117.2(5) .
C27 C22 C15 122.0(4) .
C23 C22 C15 120.7(5) .
C24 C23 C22 120.9(5) .
C24 C23 H23 119.6 .
C22 C23 H23 119.6 .
C23 C24 C25 121.5(4) .
C23 C24 H24 119.2 .
C25 C24 H24 119.2 .
C24 C25 C26 118.4(5) .
C24 C25 N2 120.2(4) .
C26 C25 N2 121.3(5) .
C27 C26 C25 119.8(5) .
C27 C26 H26 120.1 .
C25 C26 H26 120.1 .
C26 C27 C22 122.1(4) .
C26 C27 H27 119.0 .
C22 C27 H27 119.0 .
O2 C28 N2 121.7(5) .
O2 C28 C29 119.2(6) 2_556
N2 C28 C29 119.0(5) 2_556
C34 C29 C30 119.2(4) .
C34 C29 C28 122.1(5) 2_556
C30 C29 C28 118.3(5) 2_556
C29 C30 C31 121.8(5) .
C29 C30 H30 119.1 .
C31 C30 H30 119.1 .
C30 C31 C32 118.8(5) .
C30 C31 H31 120.6 .
C32 C31 H31 120.6 .
C33 C32 C31 118.7(4) .
C33 C32 C35 120.4(4) .
C31 C32 C35 120.8(5) .
C34 C33 C32 120.7(5) .
C34 C33 H33 119.6 .
C32 C33 H33 119.6 .
C29 C34 C33 120.6(5) .
C29 C34 H34 119.7 .
C33 C34 H34 119.7 .
C48 C35 C36 119.9(4) .
C48 C35 C32 120.4(4) .
C36 C35 C32 119.7(4) .
C35 C36 C37 122.9(4) .
C35 C36 C41 119.7(4) .
C37 C36 C41 117.4(4) .
C38 C37 C36 122.1(5) .
C38 C37 H37 119.0 .
C36 C37 H37 119.0 .
C37 C38 C39 120.5(5) .
C37 C38 H38 119.8 .
C39 C38 H38 119.8 .
C40 C39 C38 120.2(5) .
C40 C39 H39 119.9 .
C38 C39 H39 119.9 .
C39 C40 C41 121.0(5) .
C39 C40 H40 119.5 .
C41 C40 H40 119.5 .
C42 C41 C40 121.0(4) .
C42 C41 C36 120.2(4) .
C40 C41 C36 118.8(4) .
C43 C42 C41 120.4(4) .
C43 C42 C49 119.6(4) .
C41 C42 C49 120.0(4) .
C42 C43 C44 121.5(4) .
C42 C43 C48 119.5(4) .
C44 C43 C48 119.0(4) .
C45 C44 C43 121.0(5) .
C45 C44 H44 119.5 .
C43 C44 H44 119.5 .
C44 C45 C46 120.2(5) .
C44 C45 H45 119.9 .
C46 C45 H45 119.9 .
C47 C46 C45 121.3(5) .
C47 C46 H46 119.3 .
C45 C46 H46 119.3 .
C46 C47 C48 120.9(5) .
C46 C47 H47 119.5 .
C48 C47 H47 119.5 .
C35 C48 C47 122.1(4) .
C35 C48 C43 120.3(4) .
C47 C48 C43 117.5(4) .
C50 C49 C54 118.5(4) .
C50 C49 C42 120.6(4) .
C54 C49 C42 120.9(4) .
C51 C50 C49 121.0(4) .
C51 C50 H50 119.5 .
C49 C50 H50 119.5 .
C50 C51 C52 119.8(4) .
C50 C51 H51 120.1 .
C52 C51 H51 120.1 .
C53 C52 C51 119.7(4) .
C53 C52 N1 120.9(4) .
C51 C52 N1 119.3(4) .
C54 C53 C52 120.2(4) .
C54 C53 H53 119.9 .
C52 C53 H53 119.9 .
C53 C54 C49 120.9(4) .
C53 C54 H54 119.5 .
C49 C54 H54 119.5 .
N1 C55 C56 112.8(4) .
N1 C55 H55A 109.0 .
C56 C55 H55A 109.0 .
N1 C55 H55B 109.0 .
C56 C55 H55B 109.0 .
H55A C55 H55B 107.8 .
C57 C56 C55 111.2(5) .
C57 C56 H56A 109.4 .
C55 C56 H56A 109.4 .
C57 C56 H56B 109.4 .
C55 C56 H56B 109.4 .
H56A C56 H56B 108.0 .
C56 C57 H57A 109.5 .
C56 C57 H57B 109.5 .
H57A C57 H57B 109.5 .
C56 C57 H57C 109.5 .
H57A C57 H57C 109.5 .
H57B C57 H57C 109.5 .
Cl2 C61 Cl3 110.9(4) .
Cl2 C61 Cl1 109.6(4) .
Cl3 C61 Cl1 111.2(4) .
Cl2 C61 H61 108.4 .
Cl3 C61 H61 108.4 .
Cl1 C61 H61 108.4 .
C1 N1 C52 122.8(4) .
C1 N1 C55 117.9(4) .
C52 N1 C55 117.9(4) .
C28 N2 C25 123.4(4) .
C28 N2 C58B 108.2(12) .
C25 N2 C58B 127.3(12) .
C28 N2 C58A 124.7(11) .
C25 N2 C58A 111.6(10) .
C58B N2 C58A 16.9(18) .

loop_
_geom_bond_atom_site_label_1
_geom_bond_atom_site_label_2
_geom_bond_distance
_geom_bond_site_symmetry_2
C58A C59A 1.496(13) .
C58A N2 1.51(2) .
C58A H58A 0.9900 .
C58A H58B 0.9900 .
C59A C60A 1.431(16) .
C59A H59A 0.9900 .
C59A H59B 0.9900 .
C60A H60A 0.9800 .
C60A H60B 0.9800 .
C60A H60C 0.9800 .
C58B N2 1.47(3) .
C58B C59B 1.487(15) .
C58B H58C 0.9900 .
C58B H58D 0.9900 .
C59B C60B 1.440(16) .
C59B H59C 0.9900 .
C59B H59D 0.9900 .
C60B H60D 0.9800 .
C60B H60E 0.9800 .
C60B H60F 0.9800 .
C62A Cl5A 1.550(11) .
C62A Cl4A 1.737(10) .
C62A Cl6A 1.994(12) .
C62A H62A 1.0000 .
C62B Cl5B 1.54(2) .
C62B Cl4B 1.73(2) .
C62B Cl6B 1.96(2) .
C62B H62B 1.0000 .
C63A Cl8A 1.693(19) .
C63A Cl9A 1.745(19) .
C63A Cl7A 1.784(19) .
C63A H63A 1.0000 .
C63B Cl7B 1.60(2) .
C63B Cl8B 1.702(19) .
C63B Cl9B 1.88(3) .
C63B H63B 1.0000 .
C1 O1 1.230(5) .
C1 N1 1.361(6) .
C1 C2 1.503(7) .
C2 C3 1.385(7) .
C2 C7 1.389(7) .
C3 C4 1.364(7) .
C3 H3 0.9500 .
C4 C5 1.406(7) .
C4 H4 0.9500 .
C5 C6 1.361(7) .
C5 C8 1.497(7) .
C6 C7 1.371(7) .
C6 H6 0.9500 .
C7 H7 0.9500 .
C8 C21 1.392(7) .
C8 C9 1.412(6) .
C9 C14 1.420(7) .
C9 C10 1.420(7) .
C10 C11 1.375(8) .
C10 H10 0.9500 .
C11 C12 1.389(8) .
C11 H11 0.9500 .
C12 C13 1.382(7) .
C12 H12 0.9500 .
C13 C14 1.435(6) .
C13 H13 0.9500 .
C14 C15 1.422(7) .
C15 C16 1.405(6) .
C15 C22 1.483(7) .
C16 C21 1.432(7) .
C16 C17 1.434(7) .
C17 C18 1.369(8) .
C17 H17 0.9500 .
C18 C19 1.389(9) .
C18 H18 0.9500 .
C19 C20 1.368(8) .
C19 H19 0.9500 .
C20 C21 1.447(7) .
C20 H20 0.9500 .
C22 C27 1.379(7) .
C22 C23 1.410(7) .
C23 C24 1.354(8) .
C23 H23 0.9500 .
C24 C25 1.381(8) .
C24 H24 0.9500 .
C25 C26 1.399(6) .
C25 N2 1.423(7) .
C26 C27 1.373(7) .
C26 H26 0.9500 .
C27 H27 0.9500 .
C28 O2 1.232(7) .
C28 N2 1.368(8) .
C28 C29 1.495(6) 2_556
C29 C34 1.372(8) .
C29 C30 1.379(8) .
C29 C28 1.495(6) 2_556
C30 C31 1.398(7) .
C30 H30 0.9500 .
C31 C32 1.409(7) .
C31 H31 0.9500 .
C32 C33 1.395(7) .
C32 C35 1.491(6) .
C33 C34 1.393(6) .
C33 H33 0.9500 .
C34 H34 0.9500 .
C35 C48 1.410(7) .
C35 C36 1.419(7) .
C36 C37 1.426(6) .
C36 C41 1.433(6) .
C37 C38 1.335(7) .
C37 H37 0.9500 .
C38 C39 1.420(7) .
C38 H38 0.9500 .
C39 C40 1.353(7) .
C39 H39 0.9500 .
C40 C41 1.425(7) .
C40 H40 0.9500 .
C41 C42 1.411(6) .
C42 C43 1.410(7) .
C42 C49 1.494(6) .
C43 C44 1.421(7) .
C43 C48 1.438(6) .
C44 C45 1.348(7) .
C44 H44 0.9500 .
C45 C46 1.413(7) .
C45 H45 0.9500 .
C46 C47 1.344(8) .
C46 H46 0.9500 .
C47 C48 1.431(7) .
C47 H47 0.9500 .
C49 C50 1.387(6) .
C49 C54 1.390(7) .
C50 C51 1.386(6) .
C50 H50 0.9500 .
C51 C52 1.388(6) .
C51 H51 0.9500 .
C52 C53 1.381(6) .
C52 N1 1.433(5) .
C53 C54 1.380(6) .
C53 H53 0.9500 .
C54 H54 0.9500 .
C55 N1 1.452(6) .
C55 C56 1.532(7) .
C55 H55A 0.9900 .
C55 H55B 0.9900 .
C56 C57 1.528(9) .
C56 H56A 0.9900 .
C56 H56B 0.9900 .
C57 H57A 0.9800 .
C57 H57B 0.9800 .
C57 H57C 0.9800 .
C61 Cl2 1.749(7) .
C61 Cl3 1.759(7) .
C61 Cl1 1.768(8) .
C61 H61 1.0000 .
